data_7039277
loop_
_publ_author_name
'Oyarzabal, Itziar'
'Artetxe, Be\~nat'
'Rodr\'iguez-Di\'eguez, Antonio'
'Garc\'ia, Jos\'e\'Angel'
'Seco, Jos\'e Manuel'
'Colacio, Enrique'

_publ_section_title
;
 A family of acetato-diphenoxo triply bridged dimetallic Zn(II)Ln(III)
 complexes: SMM behavior and luminescent properties.
;
_journal_issue 23
_journal_name_full 'Dalton transactions (Cambridge, England : 2003)'
_journal_page_first 9712
_journal_page_last 9726
_journal_paper_doi 10.1039/c6dt01327a
_journal_volume 45
_journal_year 2016
_chemical_formula_sum 'C24 H26 Br2 Gd N5 O12 Zn'
_chemical_formula_weight 958.94
_chemical_name_systematic
;
 ?
;
_space_group_crystal_system monoclinic
_space_group_IT_number 14
_space_group_name_Hall '-P 2yn'
_space_group_name_H-M_alt 'P 1 21/n 1'
_symmetry_space_group_name_Hall '-P 2yn'
_symmetry_space_group_name_H-M 'P 1 21/n 1'
_atom_sites_solution_hydrogens geom
_audit_creation_method SHELXL-2014
_audit_update_record
;
2016-02-15 deposited with the CCDC.
2016-05-13 downloaded from the CCDC.
;
_cell_angle_alpha 90
_cell_angle_beta 91.051(3)
_cell_angle_gamma 90
_cell_formula_units_Z 4
_cell_length_a 13.4496(5)
_cell_length_b 14.7776(5)
_cell_length_c 16.0073(6)
_cell_measurement_reflns_used 9051
_cell_measurement_temperature 100(2)
_cell_measurement_theta_max 28.9087
_cell_measurement_theta_min 1.08719
_cell_volume 3181.0(2)
_computing_cell_refinement 'CrysAlisPro, Agilent Technologies'
_computing_data_collection 'CrysAlisPro, Agilent Technologies'
_computing_data_reduction 'CrysAlisPro, Agilent Technologies'
_computing_molecular_graphics 'Bruker SHELXTL'
_computing_publication_material 'SHELXL-97 (Sheldrick, 1997)'
_computing_structure_refinement 'SHELXL-97 (Sheldrick, 1997)'
_computing_structure_solution 'SHELXL-97 (Sheldrick, 1990)'
_diffrn_ambient_temperature 100(2)
_diffrn_measured_fraction_theta_full 0.969
_diffrn_measured_fraction_theta_max 0.997
_diffrn_measurement_device_type 'Xcalibur, Sapphire2, large Be window'
_diffrn_measurement_method '\w scans'
_diffrn_radiation_type MoK\a
_diffrn_radiation_wavelength 0.71069
_diffrn_reflns_av_R_equivalents 0.0392
_diffrn_reflns_av_unetI/netI 0.0394
_diffrn_reflns_Laue_measured_fraction_full 0.969
_diffrn_reflns_Laue_measured_fraction_max 0.997
_diffrn_reflns_limit_h_max 15
_diffrn_reflns_limit_h_min -15
_diffrn_reflns_limit_k_max 16
_diffrn_reflns_limit_k_min -17
_diffrn_reflns_limit_l_max 18
_diffrn_reflns_limit_l_min -19
_diffrn_reflns_number 20632
_diffrn_reflns_point_group_measured_fraction_full 0.969
_diffrn_reflns_point_group_measured_fraction_max 0.997
_diffrn_reflns_theta_full 25.240
_diffrn_reflns_theta_max 24.999
_diffrn_reflns_theta_min 1.876
_diffrn_source 'Enhance (Mo) X-ray Source'
_exptl_absorpt_coefficient_mu 5.400
_exptl_absorpt_correction_T_max 0.714
_exptl_absorpt_correction_T_min 0.516
_exptl_absorpt_correction_type analytical
_exptl_absorpt_process_details 'CrysAlisPro, Agilent Technologies'
_exptl_crystal_colour Colourless
_exptl_crystal_density_diffrn 2.002
_exptl_crystal_density_method 'not measured'
_exptl_crystal_description Prismatic
_exptl_crystal_F_000 1860
_exptl_crystal_size_max 0.27
_exptl_crystal_size_mid 0.21
_exptl_crystal_size_min 0.16
_refine_diff_density_max 2.148
_refine_diff_density_min -1.013
_refine_diff_density_rms 0.166
_refine_ls_extinction_method none
_refine_ls_goodness_of_fit_ref 1.076
_refine_ls_hydrogen_treatment constr
_refine_ls_matrix_type full
_refine_ls_number_parameters 410
_refine_ls_number_reflns 5574
_refine_ls_number_restraints 0
_refine_ls_restrained_S_all 1.076
_refine_ls_R_factor_all 0.0492
_refine_ls_R_factor_gt 0.0375
_refine_ls_shift/su_max 0.001
_refine_ls_shift/su_mean 0.000
_refine_ls_structure_factor_coef Fsqd
_refine_ls_weighting_details 'w=1/[\s^2^(Fo^2^)+(0.0509P)^2^+7.3162P] where P=(Fo^2^+2Fc^2^)/3'
_refine_ls_weighting_scheme calc
_refine_ls_wR_factor_gt 0.0930
_refine_ls_wR_factor_ref 0.0989
_reflns_Friedel_coverage 0.000
_reflns_number_gt 4651
_reflns_number_total 5574
_reflns_threshold_expression 'I > 2\s(I)'
_cod_data_source_file c6dt01327a2.cif
_cod_data_source_block Compound_5
_cod_depositor_comments 'Adding full bibliography for 7039274--7039282.cif.'
_cod_database_code 7039277
_shelx_space_group_comment
;
The symmetry employed for this shelxl refinement is uniquely defined
by the following loop, which should always be used as a source of
symmetry information in preference to the above space-group names.
They are only intended as comments.
;
_shelxl_version_number 2014-3

loop_
_space_group_symop_operation_xyz
'x, y, z'
'-x+1/2, y+1/2, -z+1/2'
'-x, -y, -z'
'x-1/2, -y-1/2, z-1/2'

loop_
_atom_site_label
_atom_site_type_symbol
_atom_site_fract_x
_atom_site_fract_y
_atom_site_fract_z
_atom_site_U_iso_or_equiv
_atom_site_adp_type
_atom_site_occupancy
_atom_site_site_symmetry_order
_atom_site_calc_flag
_atom_site_refinement_flags_posn
_atom_site_refinement_flags_adp
Zn1 Zn 0.50244(5) 0.30109(4) 0.71140(4) 0.01467(16) Uani 1 1 d . .
Gd1 Gd 0.66304(2) 0.17780(2) 0.83190(2) 0.01667(10) Uani 1 1 d . .
Br1A Br 0.62173(4) 0.67470(4) 1.01126(4) 0.02371(16) Uani 1 1 d . .
Br2A Br 0.63054(4) -0.01988(4) 0.37221(4) 0.02274(15) Uani 1 1 d . .
C1A C 0.6474(4) 0.3209(4) 0.9915(4) 0.0196(13) Uani 1 1 d . .
H1A H 0.6585 0.3288 1.0485 0.024 Uiso 1 1 calc R U
C2A C 0.6270(4) 0.4019(4) 0.9441(3) 0.0165(12) Uani 1 1 d . .
C3A C 0.5999(4) 0.4023(4) 0.8575(4) 0.0165(12) Uani 1 1 d . .
C4A C 0.5732(4) 0.4868(4) 0.8224(4) 0.0171(12) Uani 1 1 d . .
C5A C 0.5787(4) 0.5654(4) 0.8699(4) 0.0184(12) Uani 1 1 d . .
H5A H 0.5607 0.6203 0.8457 0.022 Uiso 1 1 calc R U
C6A C 0.6101(4) 0.5635(4) 0.9518(4) 0.0181(12) Uani 1 1 d . .
C7A C 0.6327(4) 0.4829(4) 0.9892(4) 0.0178(12) Uani 1 1 d . .
H7A H 0.6521 0.4818 1.0453 0.021 Uiso 1 1 calc R U
C8A C 0.5368(4) 0.4937(4) 0.7341(4) 0.0188(12) Uani 1 1 d . .
H8A1 H 0.5202 0.5563 0.7221 0.023 Uiso 1 1 calc R U
H8A2 H 0.5902 0.4764 0.6974 0.023 Uiso 1 1 calc R U
C9A C 0.3702(4) 0.4532(4) 0.7760(4) 0.0206(13) Uani 1 1 d . .
H9A1 H 0.3566 0.5169 0.7784 0.031 Uiso 1 1 calc R U
H9A2 H 0.3922 0.4324 0.8301 0.031 Uiso 1 1 calc R U
H9A3 H 0.3109 0.4214 0.7594 0.031 Uiso 1 1 calc R U
C10A C 0.4091(4) 0.4563(4) 0.6303(4) 0.0211(13) Uani 1 1 d . .
H10A H 0.4058 0.5213 0.6223 0.025 Uiso 1 1 calc R U
H10B H 0.3422 0.4322 0.6242 0.025 Uiso 1 1 calc R U
C11A C 0.4743(4) 0.4152(4) 0.5653(4) 0.0202(13) Uani 1 1 d . .
H11A H 0.4439 0.4234 0.5104 0.024 Uiso 1 1 calc R U
H11B H 0.5383 0.4455 0.5660 0.024 Uiso 1 1 calc R U
C12A C 0.3995(4) 0.2670(4) 0.5504(4) 0.0230(13) Uani 1 1 d . .
H12A H 0.3405 0.2931 0.5731 0.035 Uiso 1 1 calc R U
H12B H 0.4044 0.2047 0.5672 0.035 Uiso 1 1 calc R U
H12C H 0.3962 0.2705 0.4906 0.035 Uiso 1 1 calc R U
C13A C 0.5787(4) 0.2882(4) 0.5374(4) 0.0195(13) Uani 1 1 d . .
H13A H 0.6359 0.3203 0.5604 0.023 Uiso 1 1 calc R U
H13B H 0.5717 0.3046 0.4789 0.023 Uiso 1 1 calc R U
C14A C 0.5971(4) 0.1884(4) 0.5440(4) 0.0161(12) Uani 1 1 d . .
C15A C 0.6136(4) 0.1482(4) 0.6219(3) 0.0145(11) Uani 1 1 d . .
C16A C 0.6354(4) 0.0540(4) 0.6233(3) 0.0155(12) Uani 1 1 d . .
C17A C 0.6365(4) 0.0039(4) 0.5484(4) 0.0184(12) Uani 1 1 d . .
H17A H 0.6479 -0.0581 0.5500 0.022 Uiso 1 1 calc R U
C18A C 0.6212(4) 0.0456(4) 0.4744(3) 0.0173(12) Uani 1 1 d . .
C19A C 0.6008(4) 0.1380(4) 0.4710(4) 0.0187(12) Uani 1 1 d . .
H19A H 0.5897 0.1660 0.4196 0.022 Uiso 1 1 calc R U
C20A C 0.6557(4) 0.0029(4) 0.6985(4) 0.0221(13) Uani 1 1 d . .
H20A H 0.6610 -0.0595 0.6921 0.027 Uiso 1 1 calc R U
N1A N 0.4484(3) 0.4363(3) 0.7150(3) 0.0168(10) Uani 1 1 d . .
N2A N 0.4884(4) 0.3174(3) 0.5820(3) 0.0177(10) Uani 1 1 d . .
O1A O 0.6518(3) 0.2433(3) 0.9661(2) 0.0220(9) Uani 1 1 d . .
O2A O 0.5972(3) 0.3274(2) 0.8117(2) 0.0163(8) Uani 1 1 d . .
O3A O 0.6083(3) 0.1967(2) 0.6916(2) 0.0185(9) Uani 1 1 d . .
O4A O 0.6666(3) 0.0319(3) 0.7691(3) 0.0255(10) Uani 1 1 d . .
N1C N 0.8597(4) 0.2491(4) 0.7978(3) 0.0281(12) Uani 1 1 d . .
O1C O 0.8082(3) 0.2819(3) 0.8558(3) 0.0251(9) Uani 1 1 d . .
O2C O 0.8160(3) 0.1929(3) 0.7498(3) 0.0312(10) Uani 1 1 d . .
O3C O 0.9461(4) 0.2714(4) 0.7883(4) 0.0555(15) Uani 1 1 d . .
N1D N 0.7411(4) 0.0365(3) 0.9417(3) 0.0218(11) Uani 1 1 d . .
O1D O 0.7978(3) 0.0891(3) 0.9009(3) 0.0253(10) Uani 1 1 d . .
O2D O 0.6496(3) 0.0543(3) 0.9399(3) 0.0237(9) Uani 1 1 d . .
O3D O 0.7748(3) -0.0294(3) 0.9784(3) 0.0319(11) Uani 1 1 d . .
C1P C 0.4112(4) 0.1702(4) 0.8146(4) 0.0192(13) Uani 1 1 d . .
C2P C 0.3210(4) 0.1216(4) 0.8471(4) 0.0291(15) Uani 1 1 d . .
H2P1 H 0.3152 0.0634 0.8208 0.044 Uiso 1 1 calc R U
H2P2 H 0.2624 0.1566 0.8347 0.044 Uiso 1 1 calc R U
H2P3 H 0.3279 0.1138 0.9065 0.044 Uiso 1 1 calc R U
O1P O 0.3960(3) 0.2275(2) 0.7572(2) 0.0187(9) Uani 1 1 d . .
O2P O 0.4944(3) 0.1509(3) 0.8460(2) 0.0208(9) Uani 1 1 d . .
C1E C 0.5985(6) 0.1328(5) 1.1344(5) 0.0424(18) Uani 1 1 d . .
C2E C 0.5019(6) 0.1060(6) 1.0979(6) 0.054(2) Uani 1 1 d . .
H2E1 H 0.5021 0.1159 1.0387 0.082 Uiso 1 1 calc R U
H2E2 H 0.4502 0.1414 1.1223 0.082 Uiso 1 1 calc R U
H2E3 H 0.4904 0.0430 1.1090 0.082 Uiso 1 1 calc R U
N1E N 0.6734(6) 0.1552(6) 1.1595(5) 0.066(2) Uani 1 1 d . .

loop_
_atom_site_aniso_label
_atom_site_aniso_U_11
_atom_site_aniso_U_22
_atom_site_aniso_U_33
_atom_site_aniso_U_23
_atom_site_aniso_U_13
_atom_site_aniso_U_12
Zn1 0.0149(3) 0.0137(3) 0.0154(3) 0.0006(3) -0.0021(3) 0.0007(3)
Gd1 0.01760(17) 0.01506(16) 0.01724(17) -0.00013(11) -0.00282(11) 0.00041(11)
Br1A 0.0222(3) 0.0196(3) 0.0294(3) -0.0094(2) -0.0002(3) -0.0033(2)
Br2A 0.0211(3) 0.0250(3) 0.0222(3) -0.0085(2) 0.0010(2) -0.0009(2)
C1A 0.013(3) 0.027(3) 0.019(3) 0.000(3) -0.003(2) 0.001(2)
C2A 0.011(3) 0.019(3) 0.020(3) -0.002(2) 0.003(2) -0.001(2)
C3A 0.007(3) 0.020(3) 0.022(3) -0.001(2) 0.001(2) -0.003(2)
C4A 0.010(3) 0.018(3) 0.023(3) -0.001(2) 0.001(2) -0.004(2)
C5A 0.010(3) 0.020(3) 0.025(3) -0.002(2) 0.001(2) 0.003(2)
C6A 0.009(3) 0.018(3) 0.027(3) -0.006(2) 0.003(2) -0.003(2)
C7A 0.010(3) 0.026(3) 0.018(3) -0.005(2) -0.002(2) -0.004(2)
C8A 0.021(3) 0.012(3) 0.023(3) 0.001(2) 0.003(3) 0.002(2)
C9A 0.021(3) 0.023(3) 0.017(3) 0.001(2) 0.000(2) 0.001(3)
C10A 0.027(3) 0.014(3) 0.023(3) 0.003(2) -0.008(3) 0.006(2)
C11A 0.025(3) 0.015(3) 0.021(3) 0.005(2) -0.006(3) -0.003(2)
C12A 0.026(3) 0.018(3) 0.025(3) 0.000(3) -0.009(3) -0.003(3)
C13A 0.022(3) 0.019(3) 0.018(3) 0.002(2) 0.001(2) 0.001(2)
C14A 0.011(3) 0.018(3) 0.020(3) 0.004(2) 0.003(2) 0.001(2)
C15A 0.010(3) 0.021(3) 0.012(3) -0.006(2) -0.002(2) 0.000(2)
C16A 0.012(3) 0.015(3) 0.020(3) -0.001(2) -0.001(2) 0.000(2)
C17A 0.014(3) 0.015(3) 0.027(3) -0.005(2) 0.002(2) 0.001(2)
C18A 0.014(3) 0.019(3) 0.019(3) -0.004(2) -0.001(2) 0.001(2)
C19A 0.017(3) 0.021(3) 0.018(3) 0.002(2) 0.002(2) -0.002(2)
C20A 0.022(3) 0.019(3) 0.025(4) 0.002(3) -0.004(3) 0.005(2)
N1A 0.016(2) 0.017(2) 0.018(2) 0.000(2) -0.0055(19) 0.0006(19)
N2A 0.023(3) 0.013(2) 0.017(3) 0.0018(19) -0.001(2) -0.0009(19)
O1A 0.024(2) 0.019(2) 0.024(2) -0.0013(18) -0.0049(18) 0.0024(17)
O2A 0.014(2) 0.018(2) 0.016(2) -0.0058(16) -0.0030(16) 0.0012(16)
O3A 0.020(2) 0.017(2) 0.018(2) 0.0003(16) -0.0006(17) 0.0032(16)
O4A 0.036(3) 0.023(2) 0.018(2) 0.0015(18) -0.0095(19) 0.0029(19)
N1C 0.024(3) 0.029(3) 0.031(3) 0.002(2) 0.002(2) 0.000(2)
O1C 0.025(2) 0.021(2) 0.029(2) 0.0007(19) 0.0009(19) -0.0021(18)
O2C 0.027(2) 0.034(3) 0.033(3) -0.007(2) 0.001(2) -0.002(2)
O3C 0.032(3) 0.071(4) 0.064(4) -0.009(3) 0.016(3) -0.018(3)
N1D 0.026(3) 0.018(3) 0.021(3) -0.003(2) -0.010(2) 0.002(2)
O1D 0.024(2) 0.022(2) 0.030(2) 0.0058(19) -0.0032(19) -0.0039(18)
O2D 0.019(2) 0.024(2) 0.028(2) 0.0023(18) -0.0031(18) 0.0025(17)
O3D 0.035(3) 0.022(2) 0.039(3) 0.008(2) -0.012(2) 0.005(2)
C1P 0.024(3) 0.018(3) 0.016(3) -0.005(2) 0.002(2) -0.002(2)
C2P 0.023(3) 0.034(4) 0.031(4) 0.009(3) 0.000(3) -0.006(3)
O1P 0.020(2) 0.018(2) 0.018(2) 0.0028(17) -0.0043(16) -0.0002(17)
O2P 0.016(2) 0.023(2) 0.023(2) 0.0066(18) -0.0012(17) -0.0023(17)
C1E 0.044(5) 0.036(4) 0.047(5) 0.016(4) 0.003(4) -0.004(4)
C2E 0.040(5) 0.054(5) 0.069(6) -0.004(4) 0.001(4) -0.010(4)
N1E 0.046(5) 0.099(6) 0.051(5) 0.009(4) -0.006(4) -0.003(4)

loop_
_atom_type_symbol
_atom_type_description
_atom_type_scat_dispersion_real
_atom_type_scat_dispersion_imag
_atom_type_scat_source
C C 0.0033 0.0016 'International Tables Vol C Tables 4.2.6.8 and 6.1.1.4'
H H 0.0000 0.0000 'International Tables Vol C Tables 4.2.6.8 and 6.1.1.4'
N N 0.0061 0.0033 'International Tables Vol C Tables 4.2.6.8 and 6.1.1.4'
O O 0.0106 0.0060 'International Tables Vol C Tables 4.2.6.8 and 6.1.1.4'
Br Br -0.2901 2.4595 'International Tables Vol C Tables 4.2.6.8 and 6.1.1.4'
Zn Zn 0.2839 1.4301 'International Tables Vol C Tables 4.2.6.8 and 6.1.1.4'
Gd Gd -0.1653 3.9035 'International Tables Vol C Tables 4.2.6.8 and 6.1.1.4'

loop_
_geom_angle_atom_site_label_1
_geom_angle_atom_site_label_2
_geom_angle_atom_site_label_3
_geom_angle
O1P Zn1 O2A 104.99(16)
O1P Zn1 N2A 112.53(17)
O2A Zn1 N2A 142.25(17)
O1P Zn1 N1A 105.06(17)
O2A Zn1 N1A 90.50(15)
N2A Zn1 N1A 83.87(17)
O1P Zn1 O3A 98.58(15)
O2A Zn1 O3A 81.22(14)
N2A Zn1 O3A 89.14(16)
N1A Zn1 O3A 156.25(16)
O1P Zn1 Gd1 87.18(11)
O2A Zn1 Gd1 44.29(10)
N2A Zn1 Gd1 132.01(13)
N1A Zn1 Gd1 134.61(12)
O3A Zn1 Gd1 43.57(10)
O2P Gd1 O1A 84.40(14)
O2P Gd1 O3A 79.90(13)
O1A Gd1 O3A 142.17(13)
O2P Gd1 O4A 85.04(14)
O1A Gd1 O4A 139.21(14)
O3A Gd1 O4A 73.42(13)
O2P Gd1 O2A 79.14(13)
O1A Gd1 O2A 73.46(13)
O3A Gd1 O2A 69.90(12)
O4A Gd1 O2A 141.98(13)
O2P Gd1 O2C 153.22(14)
O1A Gd1 O2C 120.95(14)
O3A Gd1 O2C 74.47(14)
O4A Gd1 O2C 80.42(15)
O2A Gd1 O2C 98.85(14)
O2P Gd1 O1D 125.08(13)
O1A Gd1 O1D 82.56(13)
O3A Gd1 O1D 134.18(13)
O4A Gd1 O1D 71.86(13)
O2A Gd1 O1D 144.23(13)
O2C Gd1 O1D 71.09(14)
O2P Gd1 O1C 148.22(14)
O1A Gd1 O1C 70.93(14)
O3A Gd1 O1C 107.43(13)
O4A Gd1 O1C 126.74(14)
O2A Gd1 O1C 74.91(13)
O2C Gd1 O1C 51.16(14)
O1D Gd1 O1C 72.32(13)
O2P Gd1 O2D 74.15(13)
O1A Gd1 O2D 70.54(13)
O3A Gd1 O2D 135.29(13)
O4A Gd1 O2D 68.67(13)
O2A Gd1 O2D 136.66(13)
O2C Gd1 O2D 120.05(14)
O1D Gd1 O2D 51.20(13)
O1C Gd1 O2D 113.87(13)
O2P Gd1 N1C 167.25(14)
O1A Gd1 N1C 95.50(14)
O3A Gd1 N1C 92.71(14)
O4A Gd1 N1C 102.92(15)
O2A Gd1 N1C 88.59(14)
O2C Gd1 N1C 25.68(14)
O1D Gd1 N1C 67.38(14)
O1C Gd1 N1C 25.66(14)
O2D Gd1 N1C 117.89(14)
O2P Gd1 N1D 99.27(14)
O1A Gd1 N1D 76.93(13)
O3A Gd1 N1D 139.42(13)
O4A Gd1 N1D 66.13(13)
O2A Gd1 N1D 150.36(13)
O2C Gd1 N1D 95.24(15)
O1D Gd1 N1D 25.83(13)
O1C Gd1 N1D 94.43(13)
O2D Gd1 N1D 25.50(13)
N1C Gd1 N1D 93.11(14)
O2P Gd1 Zn1 62.23(9)
O1A Gd1 Zn1 104.21(9)
O3A Gd1 Zn1 38.27(9)
O4A Gd1 Zn1 105.29(9)
O2A Gd1 Zn1 36.99(8)
O2C Gd1 Zn1 100.15(11)
O1D Gd1 Zn1 171.02(10)
O1C Gd1 Zn1 104.01(9)
O2D Gd1 Zn1 136.37(9)
N1C Gd1 Zn1 105.66(10)
N1D Gd1 Zn1 160.90(10)
O1A C1A C2A 128.0(6)
C7A C2A C3A 120.6(5)
C7A C2A C1A 115.5(5)
C3A C2A C1A 123.9(5)
O2A C3A C4A 120.9(5)
O2A C3A C2A 122.4(5)
C4A C3A C2A 116.7(5)
C5A C4A C3A 120.7(5)
C5A C4A C8A 118.4(5)
C3A C4A C8A 120.9(5)
C6A C5A C4A 121.3(5)
C7A C6A C5A 120.0(5)
C7A C6A Br1A 121.2(4)
C5A C6A Br1A 118.8(4)
C6A C7A C2A 120.6(5)
N1A C8A C4A 113.8(5)
N1A C10A C11A 110.6(4)
N2A C11A C10A 110.1(5)
N2A C13A C14A 112.8(5)
C19A C14A C15A 121.1(5)
C19A C14A C13A 118.5(5)
C15A C14A C13A 120.3(5)
O3A C15A C14A 120.7(5)
O3A C15A C16A 121.9(5)
C14A C15A C16A 117.4(5)
C17A C16A C15A 120.4(5)
C17A C16A C20A 115.4(5)
C15A C16A C20A 124.2(5)
C18A C17A C16A 120.2(5)
C17A C18A C19A 120.7(5)
C17A C18A Br2A 120.7(4)
C19A C18A Br2A 118.6(4)
C14A C19A C18A 120.2(5)
O4A C20A C16A 127.5(5)
C9A N1A C10A 109.2(4)
C9A N1A C8A 110.2(4)
C10A N1A C8A 110.2(4)
C9A N1A Zn1 115.3(3)
C10A N1A Zn1 106.3(3)
C8A N1A Zn1 105.6(3)
C11A N2A C13A 107.5(4)
C11A N2A C12A 109.1(4)
C13A N2A C12A 110.5(4)
C11A N2A Zn1 107.5(3)
C13A N2A Zn1 112.5(3)
C12A N2A Zn1 109.6(4)
C1A O1A Gd1 133.9(4)
C3A O2A Zn1 126.5(3)
C3A O2A Gd1 133.5(3)
Zn1 O2A Gd1 98.72(14)
C15A O3A Zn1 124.2(3)
C15A O3A Gd1 135.4(3)
Zn1 O3A Gd1 98.16(15)
C20A O4A Gd1 135.1(4)
O3C N1C O1C 121.6(5)
O3C N1C O2C 122.2(6)
O1C N1C O2C 116.2(5)
O3C N1C Gd1 173.1(5)
O1C N1C Gd1 59.3(3)
O2C N1C Gd1 57.6(3)
N1C O1C Gd1 95.1(3)
N1C O2C Gd1 96.8(3)
O3D N1D O2D 122.2(5)
O3D N1D O1D 120.7(5)
O2D N1D O1D 117.0(4)
O3D N1D Gd1 171.6(4)
O2D N1D Gd1 59.7(3)
O1D N1D Gd1 57.8(2)
N1D O1D Gd1 96.3(3)
N1D O2D Gd1 94.8(3)
O2P C1P O1P 125.1(5)
O2P C1P C2P 118.2(5)
O1P C1P C2P 116.7(5)
C1P O1P Zn1 122.5(4)
C1P O2P Gd1 142.4(4)
N1E C1E C2E 177.3(9)

loop_
_geom_bond_atom_site_label_1
_geom_bond_atom_site_label_2
_geom_bond_distance
Zn1 O1P 1.951(4)
Zn1 O2A 2.069(4)
Zn1 N2A 2.090(5)
Zn1 N1A 2.127(4)
Zn1 O3A 2.127(4)
Zn1 Gd1 3.3990(7)
Gd1 O2P 2.318(4)
Gd1 O1A 2.364(4)
Gd1 O3A 2.367(4)
Gd1 O4A 2.380(4)
Gd1 O2A 2.401(4)
Gd1 O2C 2.472(4)
Gd1 O1D 2.480(4)
Gd1 O1C 2.509(4)
Gd1 O2D 2.523(4)
Gd1 N1C 2.908(5)
Gd1 N1D 2.913(5)
Br1A C6A 1.904(5)
Br2A C18A 1.907(5)
C1A O1A 1.218(7)
C1A C2A 1.441(8)
C2A C7A 1.400(8)
C2A C3A 1.428(8)
C3A O2A 1.327(6)
C3A C4A 1.413(8)
C4A C5A 1.389(8)
C4A C8A 1.491(8)
C5A C6A 1.369(8)
C6A C7A 1.365(8)
C8A N1A 1.489(7)
C9A N1A 1.470(7)
C10A N1A 1.476(7)
C10A C11A 1.501(8)
C11A N2A 1.481(7)
C12A N2A 1.490(7)
C13A N2A 1.484(7)
C13A C14A 1.499(8)
C14A C19A 1.388(8)
C14A C15A 1.395(8)
C15A O3A 1.329(6)
C15A C16A 1.423(8)
C16A C17A 1.410(8)
C16A C20A 1.442(8)
C17A C18A 1.347(8)
C18A C19A 1.394(8)
C20A O4A 1.215(7)
N1C O3C 1.219(7)
N1C O1C 1.265(6)
N1C O2C 1.269(7)
N1D O3D 1.220(6)
N1D O2D 1.258(6)
N1D O1D 1.277(6)
C1P O2P 1.250(7)
C1P O1P 1.264(7)
C1P C2P 1.510(8)
C1E N1E 1.127(10)
C1E C2E 1.469(11)
